data_7026930
loop_
_publ_author_name
'Karmakar, Sibasree'
'Das, Oindrila'
'Ghosh, Subhamoy'
'Zangrando, Ennio'
'Johann, Mara'
'Rentschler, Eva'
'Weyherm\"uller, Thomas'
'Khanra, Sumit'
'Paine, Tapan Kanti'

_publ_section_title
;
 Hexanuclear copper(II) cage with
 {Cu3O&#x00B7;&#x00B7;&#x00B7;H&#x00B7;&#x00B7;&#x00B7;OCu3} core
 supported by a dicompartmental oxime ligand with m-xylyl spacer:
 synthesis, molecular structure and magnetic studies.
;
_journal_issue 45
_journal_name_full 'Dalton transactions (Cambridge, England : 2003)'
_journal_page_first 10920
_journal_page_last 10927
_journal_paper_doi 10.1039/c0dt00951b
_journal_volume 39
_journal_year 2010
_chemical_formula_moiety 'C48 H75 Cu6 N12 O14, 3 (B F4), H2 O'
_chemical_formula_sum 'C48 H75 B3 Cu6 F12 N12 O15'
_chemical_formula_weight 1701.87
_chemical_name_systematic
;
?
;
_space_group_IT_number 205
_symmetry_cell_setting cubic
_symmetry_space_group_name_Hall '-P 2ac 2ab 3'
_symmetry_space_group_name_H-M 'P a -3'
_atom_sites_solution_hydrogens geom
_atom_sites_solution_primary direct
_atom_sites_solution_secondary difmap
_audit_creation_method SHELXL-97
_cell_angle_alpha 90.00
_cell_angle_beta 90.00
_cell_angle_gamma 90.00
_cell_formula_units_Z 8
_cell_length_a 23.8313(9)
_cell_length_b 23.8313(9)
_cell_length_c 23.8313(9)
_cell_measurement_temperature 100(2)
_cell_volume 13534.5(9)
_computing_cell_refinement 'Nonius Collect Software'
_computing_data_collection 'Nonius Collect Software'
_computing_data_reduction 'Nonius Collect Software'
_computing_structure_refinement 'SHELXL-97 (Sheldrick, 1997)'
_computing_structure_solution 'SHELXS-97 (Sheldrick, 1990)'
_diffrn_ambient_temperature 100(2)
_diffrn_measured_fraction_theta_full 0.989
_diffrn_measured_fraction_theta_max 0.991
_diffrn_measurement_device_type 'Nonius Kappa-CCD'
_diffrn_measurement_method '497 images at 1.0 deg. stepwise rotation in omega and phi, 15 sec./frame'
_diffrn_radiation_monochromator graphite
_diffrn_radiation_source 'rotating anode'
_diffrn_radiation_type MoK\a
_diffrn_radiation_wavelength 0.71073
_diffrn_reflns_av_R_equivalents 0.0570
_diffrn_reflns_av_sigmaI/netI 0.0162
_diffrn_reflns_limit_h_max 30
_diffrn_reflns_limit_h_min -31
_diffrn_reflns_limit_k_max 31
_diffrn_reflns_limit_k_min -31
_diffrn_reflns_limit_l_max 31
_diffrn_reflns_limit_l_min -31
_diffrn_reflns_number 118922
_diffrn_reflns_theta_full 25.00
_diffrn_reflns_theta_max 27.83
_diffrn_reflns_theta_min 3.63
_exptl_absorpt_coefficient_mu 1.953
_exptl_absorpt_correction_T_max 0.6869
_exptl_absorpt_correction_T_min 0.5545
_exptl_absorpt_correction_type gaussian
_exptl_crystal_colour black
_exptl_crystal_density_diffrn 1.670
_exptl_crystal_density_method 'not measured'
_exptl_crystal_description 'opaque block'
_exptl_crystal_F_000 6912
_exptl_crystal_size_max 0.36
_exptl_crystal_size_mid 0.32
_exptl_crystal_size_min 0.22
_refine_diff_density_max 1.677
_refine_diff_density_min -0.912
_refine_diff_density_rms 0.103
_refine_ls_extinction_method none
_refine_ls_goodness_of_fit_ref 1.063
_refine_ls_hydrogen_treatment mixed
_refine_ls_matrix_type full
_refine_ls_number_parameters 309
_refine_ls_number_reflns 5319
_refine_ls_number_restraints 95
_refine_ls_restrained_S_all 1.067
_refine_ls_R_factor_all 0.0560
_refine_ls_R_factor_gt 0.0455
_refine_ls_shift/su_max 0.001
_refine_ls_shift/su_mean 0.000
_refine_ls_structure_factor_coef Fsqd
_refine_ls_weighting_details 'calc w=1/[\s^2^(Fo^2^)+(0.0660P)^2^+38.1927P] where P=(Fo^2^+2Fc^2^)/3'
_refine_ls_weighting_scheme calc
_refine_ls_wR_factor_gt 0.1233
_refine_ls_wR_factor_ref 0.1346
_reflns_number_gt 4508
_reflns_number_total 5319
_reflns_threshold_expression >2sigma(I)
_cod_data_source_file c0dt00951b.txt
_cod_data_source_block neu
_cod_depositor_comments
;
The following automatic conversions were performed:

'_exptl_absorpt_correction_type' value 'Gaussian' changed to
'gaussian' according to
/home/saulius/struct/CIF-dictionaries/cif_core.dic dictionary named
'cif_core.dic' version 2.4.2 from 2011-04-26.

Automatic conversion script
Id: cif_fix_values 1891 2012-01-12 08:04:46Z andrius 
;
_cod_original_sg_symbol_H-M Pa-3
_cod_database_code 7026930

loop_
_symmetry_equiv_pos_as_xyz
'x, y, z'
'-x+1/2, -y, z+1/2'
'-x, y+1/2, -z+1/2'
'x+1/2, -y+1/2, -z'
'z, x, y'
'z+1/2, -x+1/2, -y'
'-z+1/2, -x, y+1/2'
'-z, x+1/2, -y+1/2'
'y, z, x'
'-y, z+1/2, -x+1/2'
'y+1/2, -z+1/2, -x'
'-y+1/2, -z, x+1/2'
'-x, -y, -z'
'x-1/2, y, -z-1/2'
'x, -y-1/2, z-1/2'
'-x-1/2, y-1/2, z'
'-z, -x, -y'
'-z-1/2, x-1/2, y'
'z-1/2, x, -y-1/2'
'z, -x-1/2, y-1/2'
'-y, -z, -x'
'y, -z-1/2, x-1/2'
'-y-1/2, z-1/2, x'
'y-1/2, z, -x-1/2'

loop_
_atom_site_label
_atom_site_type_symbol
_atom_site_fract_x
_atom_site_fract_y
_atom_site_fract_z
_atom_site_U_iso_or_equiv
_atom_site_adp_type
_atom_site_occupancy
_atom_site_symmetry_multiplicity
_atom_site_calc_flag
_atom_site_refinement_flags
_atom_site_disorder_assembly
_atom_site_disorder_group
Cu1 Cu 0.296288(17) 0.237001(16) 0.186646(16) 0.02244(12) Uani 1 1 d . . .
Cu2 Cu 0.350397(17) 0.361641(17) 0.260531(17) 0.02498(13) Uani 1 1 d . . .
O1 O 0.30351(10) 0.14769(10) 0.27050(10) 0.0280(5) Uani 1 1 d . . .
N2 N 0.32388(12) 0.16783(12) 0.22226(12) 0.0242(5) Uani 1 1 d . . .
C3 C 0.36356(14) 0.14145(14) 0.19651(15) 0.0271(7) Uani 1 1 d . . .
C4 C 0.37933(15) 0.16835(15) 0.14237(15) 0.0291(7) Uani 1 1 d . . .
N5 N 0.35261(12) 0.21348(12) 0.12913(12) 0.0268(6) Uani 1 1 d . . .
C6 C 0.36340(15) 0.24403(15) 0.07627(15) 0.0301(7) Uani 1 1 d . . .
H6A H 0.3284 0.2621 0.0632 0.036 Uiso 1 1 calc R . .
H6B H 0.3759 0.2173 0.0470 0.036 Uiso 1 1 calc R . .
C7 C 0.40808(15) 0.28820(15) 0.08530(14) 0.0279(7) Uani 1 1 d . . .
C8 C 0.46003(15) 0.28570(16) 0.05912(15) 0.0307(7) Uani 1 1 d . . .
H8 H 0.4690 0.2551 0.0352 0.037 Uiso 1 1 calc R . .
C9 C 0.49932(15) 0.32868(17) 0.06810(16) 0.0343(8) Uani 1 1 d . . .
H9 H 0.5342 0.3279 0.0488 0.041 Uiso 1 1 calc R . .
C10 C 0.48773(14) 0.37207(16) 0.10462(15) 0.0307(7) Uani 1 1 d . . .
H10 H 0.5149 0.4006 0.1108 0.037 Uiso 1 1 calc R . .
C11 C 0.43618(14) 0.37416(15) 0.13261(15) 0.0282(7) Uani 1 1 d . . .
C12 C 0.39644(14) 0.33294(15) 0.12147(15) 0.0284(7) Uani 1 1 d . . .
H12 H 0.3606 0.3352 0.1388 0.034 Uiso 1 1 calc R . .
C13 C 0.42645(15) 0.41964(16) 0.17567(16) 0.0332(8) Uani 1 1 d . . .
H13A H 0.4553 0.4164 0.2054 0.040 Uiso 1 1 calc R . .
H13B H 0.4312 0.4567 0.1574 0.040 Uiso 1 1 calc R . .
N14 N 0.37068(13) 0.41724(12) 0.20165(13) 0.0285(6) Uani 1 1 d . . .
C15 C 0.33397(16) 0.45622(14) 0.19476(14) 0.0299(7) Uani 1 1 d . . .
C16 C 0.28284(17) 0.45236(15) 0.23047(15) 0.0310(7) Uani 1 1 d . . .
N17 N 0.28587(14) 0.41267(13) 0.26757(13) 0.0327(7) Uani 1 1 d . . .
O18 O 0.24357(14) 0.40520(13) 0.30367(13) 0.0501(9) Uani 1 1 d . . .
C19 C 0.38962(16) 0.08875(15) 0.21782(18) 0.0346(8) Uani 1 1 d . . .
H19A H 0.3729 0.0789 0.2541 0.052 Uiso 1 1 calc R . .
H19B H 0.4301 0.0944 0.2224 0.052 Uiso 1 1 calc R . .
H19C H 0.3830 0.0583 0.1910 0.052 Uiso 1 1 calc R . .
C20 C 0.42412(19) 0.14104(18) 0.10751(19) 0.0431(10) Uani 1 1 d . . .
H20A H 0.4301 0.1629 0.0732 0.065 Uiso 1 1 calc R . .
H20B H 0.4124 0.1029 0.0976 0.065 Uiso 1 1 calc R . .
H20C H 0.4591 0.1394 0.1290 0.065 Uiso 1 1 calc R . .
C21 C 0.3391(2) 0.50502(17) 0.15550(17) 0.0422(9) Uani 1 1 d . . .
H21A H 0.3745 0.5022 0.1347 0.063 Uiso 1 1 calc R . .
H21B H 0.3386 0.5401 0.1770 0.063 Uiso 1 1 calc R . .
H21C H 0.3076 0.5047 0.1291 0.063 Uiso 1 1 calc R . .
C22 C 0.23418(19) 0.49185(17) 0.22580(18) 0.0412(9) Uani 1 1 d . . .
H22A H 0.2055 0.4816 0.2534 0.062 Uiso 1 1 calc R . .
H22B H 0.2182 0.4895 0.1880 0.062 Uiso 1 1 calc R . .
H22C H 0.2470 0.5303 0.2329 0.062 Uiso 1 1 calc R . .
O30 O 0.25190(9) 0.25190(9) 0.25190(9) 0.0219(7) Uani 1 3 d SD . .
H35 H 0.2824(3) 0.2824(3) 0.2824(3) 0.026 Uiso 1 3 d SD . .
O40 O 0.31289(9) 0.31289(9) 0.31289(9) 0.0219(7) Uani 1 3 d SD . .
B50 B 0.5523(2) 0.2113(3) -0.0657(3) 0.053(2) Uani 0.67 1 d PD A 1
F51 F 0.5462(4) 0.2671(3) -0.0507(5) 0.079(2) Uani 0.67 1 d PD A 1
F52 F 0.5460(3) 0.2065(6) -0.1236(3) 0.0782(15) Uani 0.67 1 d PD A 1
F53 F 0.6040(2) 0.1918(3) -0.0498(3) 0.0809(19) Uani 0.67 1 d PD A 1
F54 F 0.5092(2) 0.1807(3) -0.0399(3) 0.114(2) Uani 0.67 1 d PD A 1
B50X B 0.5734(4) 0.2201(6) -0.0776(5) 0.053(2) Uani 0.33 1 d PD B 2
F51X F 0.5478(9) 0.2580(7) -0.0419(11) 0.079(2) Uani 0.33 1 d PD B 2
F52X F 0.5362(7) 0.2049(12) -0.1197(7) 0.0782(15) Uani 0.33 1 d PD B 2
F53X F 0.5891(6) 0.1728(6) -0.0476(8) 0.0809(19) Uani 0.33 1 d PD B 2
F54X F 0.6207(5) 0.2440(6) -0.1014(6) 0.114(2) Uani 0.33 1 d PD B 2
O60 O 0.2264(3) 0.1803(3) 0.1350(2) 0.115(2) Uani 1 1 d . . .
O70 O 0.4016(2) 0.4206(3) 0.3286(2) 0.0508(12) Uani 0.629(7) 1 d P . .
O70X O 0.4280(4) 0.3967(4) 0.3098(4) 0.0508(12) Uani 0.371(7) 1 d P . .
O80 O 0.4562(6) 0.5438(6) 0.0438(6) 0.262(11) Uani 1 3 d S . .

loop_
_atom_site_aniso_label
_atom_site_aniso_U_11
_atom_site_aniso_U_22
_atom_site_aniso_U_33
_atom_site_aniso_U_23
_atom_site_aniso_U_13
_atom_site_aniso_U_12
Cu1 0.0247(2) 0.0218(2) 0.0208(2) -0.00024(14) 0.00148(14) 0.00135(14)
Cu2 0.0249(2) 0.0220(2) 0.0281(2) 0.00184(15) 0.00174(15) -0.00134(15)
O1 0.0300(12) 0.0292(12) 0.0248(11) 0.0058(9) 0.0039(9) 0.0048(10)
N2 0.0246(13) 0.0231(13) 0.0249(13) 0.0011(11) 0.0009(11) -0.0006(10)
C3 0.0269(16) 0.0232(15) 0.0310(17) 0.0000(13) 0.0023(13) -0.0009(12)
C4 0.0300(17) 0.0258(16) 0.0315(17) -0.0017(13) 0.0075(14) 0.0006(13)
N5 0.0279(14) 0.0253(14) 0.0271(14) -0.0007(11) 0.0052(11) -0.0009(11)
C6 0.0353(18) 0.0303(17) 0.0248(16) 0.0005(13) 0.0064(14) 0.0004(14)
C7 0.0284(16) 0.0310(17) 0.0242(15) 0.0071(13) 0.0039(13) 0.0032(13)
C8 0.0297(17) 0.0345(18) 0.0280(16) 0.0076(14) 0.0035(13) 0.0087(14)
C9 0.0208(15) 0.048(2) 0.0345(18) 0.0121(16) 0.0034(14) 0.0048(15)
C10 0.0223(15) 0.0403(19) 0.0296(17) 0.0112(14) -0.0025(13) -0.0013(14)
C11 0.0258(16) 0.0309(17) 0.0279(16) 0.0091(13) -0.0005(13) 0.0002(13)
C12 0.0262(16) 0.0302(17) 0.0287(16) 0.0045(13) 0.0051(13) 0.0005(13)
C13 0.0298(17) 0.0334(18) 0.0363(19) 0.0021(15) 0.0043(15) -0.0102(14)
N14 0.0289(14) 0.0260(14) 0.0306(15) -0.0013(11) 0.0040(12) -0.0062(11)
C15 0.0398(19) 0.0257(16) 0.0241(16) -0.0017(13) 0.0012(14) -0.0038(14)
C16 0.041(2) 0.0240(16) 0.0278(17) -0.0026(13) 0.0040(14) 0.0036(14)
N17 0.0405(17) 0.0248(14) 0.0329(16) 0.0039(12) 0.0114(13) 0.0084(12)
O18 0.0571(19) 0.0436(16) 0.0496(17) 0.0215(14) 0.0302(15) 0.0262(14)
C19 0.0314(18) 0.0263(17) 0.046(2) 0.0062(15) 0.0056(16) 0.0067(14)
C20 0.044(2) 0.036(2) 0.049(2) 0.0061(18) 0.0222(19) 0.0111(17)
C21 0.061(3) 0.034(2) 0.0314(19) 0.0056(16) 0.0060(18) -0.0028(19)
C22 0.057(3) 0.0328(19) 0.0342(19) 0.0052(16) 0.0082(18) 0.0180(18)
O30 0.0219(7) 0.0219(7) 0.0219(7) 0.0005(9) 0.0005(9) 0.0005(9)
O40 0.0219(7) 0.0219(7) 0.0219(7) -0.0002(8) -0.0002(8) -0.0002(8)
B50 0.026(4) 0.082(6) 0.051(5) -0.016(4) -0.002(4) 0.009(4)
F51 0.071(2) 0.104(4) 0.063(4) -0.030(3) -0.002(3) 0.029(3)
F52 0.065(4) 0.109(3) 0.061(2) -0.029(2) -0.019(2) 0.029(3)
F53 0.050(4) 0.101(5) 0.092(3) -0.025(4) -0.035(3) 0.005(3)
F54 0.071(4) 0.151(6) 0.119(5) -0.006(4) -0.009(3) -0.010(4)
B50X 0.026(4) 0.082(6) 0.051(5) -0.016(4) -0.002(4) 0.009(4)
F51X 0.071(2) 0.104(4) 0.063(4) -0.030(3) -0.002(3) 0.029(3)
F52X 0.065(4) 0.109(3) 0.061(2) -0.029(2) -0.019(2) 0.029(3)
F53X 0.050(4) 0.101(5) 0.092(3) -0.025(4) -0.035(3) 0.005(3)
F54X 0.071(4) 0.151(6) 0.119(5) -0.006(4) -0.009(3) -0.010(4)
O60 0.106(4) 0.154(6) 0.084(4) -0.001(4) -0.014(3) -0.042(4)
O70 0.053(3) 0.064(3) 0.035(2) 0.010(2) -0.008(2) -0.006(2)
O70X 0.053(3) 0.064(3) 0.035(2) 0.010(2) -0.008(2) -0.006(2)
O80 0.262(11) 0.262(11) 0.262(11) -0.037(11) 0.037(11) 0.037(11)

loop_
_atom_type_symbol
_atom_type_description
_atom_type_scat_dispersion_real
_atom_type_scat_dispersion_imag
_atom_type_scat_source
C C 0.0033 0.0016 'International Tables Vol C Tables 4.2.6.8 and 6.1.1.4'
H H 0.0000 0.0000 'International Tables Vol C Tables 4.2.6.8 and 6.1.1.4'
B B 0.0013 0.0007 'International Tables Vol C Tables 4.2.6.8 and 6.1.1.4'
N N 0.0061 0.0033 'International Tables Vol C Tables 4.2.6.8 and 6.1.1.4'
O O 0.0106 0.0060 'International Tables Vol C Tables 4.2.6.8 and 6.1.1.4'
F F 0.0171 0.0103 'International Tables Vol C Tables 4.2.6.8 and 6.1.1.4'
Cu Cu 0.3201 1.2651 'International Tables Vol C Tables 4.2.6.8 and 6.1.1.4'

loop_
_geom_angle_atom_site_label_1
_geom_angle_atom_site_label_2
_geom_angle_atom_site_label_3
_geom_angle
_geom_angle_site_symmetry_1
_geom_angle_site_symmetry_3
O30 Cu1 O1 93.57(7) . 5
O30 Cu1 N2 89.41(8) . .
O1 Cu1 N2 176.88(11) 5 .
O30 Cu1 N5 168.64(10) . .
O1 Cu1 N5 96.54(11) 5 .
N2 Cu1 N5 80.58(12) . .
O30 Cu1 O60 97.67(19) . .
O1 Cu1 O60 89.71(18) 5 .
N2 Cu1 O60 88.96(19) . .
N5 Cu1 O60 87.58(18) . .
O40 Cu2 O18 91.02(8) . 9
O40 Cu2 N17 87.41(9) . .
O18 Cu2 N17 169.16(16) 9 .
O40 Cu2 N14 166.39(11) . .
O18 Cu2 N14 99.41(12) 9 .
N17 Cu2 N14 80.70(13) . .
O40 Cu2 O70X 104.9(2) . .
O18 Cu2 O70X 80.1(3) 9 .
N17 Cu2 O70X 110.7(3) . .
N14 Cu2 O70X 85.7(2) . .
O40 Cu2 O70 98.46(17) . .
O18 Cu2 O70 102.07(19) 9 .
N17 Cu2 O70 88.77(18) . .
N14 Cu2 O70 87.96(15) . .
O70X Cu2 O70 22.8(3) . .
N2 O1 Cu1 113.44(18) . 9
C3 N2 O1 120.0(3) . .
C3 N2 Cu1 116.6(2) . .
O1 N2 Cu1 123.4(2) . .
N2 C3 C4 112.8(3) . .
N2 C3 C19 123.6(3) . .
C4 C3 C19 123.6(3) . .
N5 C4 C3 116.5(3) . .
N5 C4 C20 125.3(3) . .
C3 C4 C20 118.2(3) . .
C4 N5 C6 122.3(3) . .
C4 N5 Cu1 113.4(2) . .
C6 N5 Cu1 124.3(2) . .
N5 C6 C7 110.1(3) . .
C8 C7 C12 119.1(3) . .
C8 C7 C6 122.3(3) . .
C12 C7 C6 118.6(3) . .
C7 C8 C9 119.7(4) . .
C10 C9 C8 120.6(3) . .
C9 C10 C11 120.2(3) . .
C12 C11 C10 118.8(3) . .
C12 C11 C13 122.2(3) . .
C10 C11 C13 119.0(3) . .
C11 C12 C7 121.4(3) . .
N14 C13 C11 113.4(3) . .
C15 N14 C13 122.3(3) . .
C15 N14 Cu2 113.9(2) . .
C13 N14 Cu2 122.9(2) . .
N14 C15 C16 116.0(3) . .
N14 C15 C21 125.8(4) . .
C16 C15 C21 118.2(3) . .
N17 C16 C15 112.9(3) . .
N17 C16 C22 123.5(3) . .
C15 C16 C22 123.5(3) . .
C16 N17 O18 119.6(3) . .
C16 N17 Cu2 115.9(3) . .
O18 N17 Cu2 124.2(2) . .
N17 O18 Cu2 113.0(2) . 5
Cu1 O30 Cu1 113.63(9) 5 .
Cu1 O30 Cu1 113.62(9) 5 9
Cu1 O30 Cu1 113.63(9) . 9
Cu2 O40 Cu2 114.32(9) 9 .
Cu2 O40 Cu2 114.32(9) 9 5
Cu2 O40 Cu2 114.32(9) . 5
F53 B50 F51 110.3(5) . .
F53 B50 F52 110.2(5) . .
F51 B50 F52 108.8(5) . .
F53 B50 F54 111.2(5) . .
F51 B50 F54 108.0(5) . .
F52 B50 F54 108.3(5) . .
F51X B50X F54X 110.1(6) . .
F51X B50X F53X 109.5(6) . .
F54X B50X F53X 109.1(6) . .
F51X B50X F52X 109.5(6) . .
F54X B50X F52X 109.4(6) . .
F53X B50X F52X 109.3(6) . .
O70X O70 Cu2 71.2(7) . .
O70 O70X Cu2 86.0(7) . .

loop_
_geom_bond_atom_site_label_1
_geom_bond_atom_site_label_2
_geom_bond_distance
_geom_bond_site_symmetry_2
Cu1 O30 1.9140(11) .
Cu1 O1 1.937(2) 5
Cu1 N2 1.967(3) .
Cu1 N5 1.999(3) .
Cu1 O60 2.473(6) .
Cu2 O40 1.9250(10) .
Cu2 O18 1.944(3) 9
Cu2 N17 1.968(3) .
Cu2 N14 1.989(3) .
Cu2 O70X 2.345(9) .
Cu2 O70 2.470(6) .
O1 N2 1.337(4) .
O1 Cu1 1.937(2) 9
N2 C3 1.291(4) .
C3 C4 1.489(5) .
C3 C19 1.490(5) .
C4 N5 1.289(5) .
C4 C20 1.501(5) .
N5 C6 1.477(4) .
C6 C7 1.513(5) .
C7 C8 1.388(5) .
C7 C12 1.399(5) .
C8 C9 1.404(6) .
C9 C10 1.379(6) .
C10 C11 1.399(5) .
C11 C12 1.390(5) .
C11 C13 1.511(5) .
C13 N14 1.467(5) .
N14 C15 1.287(5) .
C15 C16 1.489(5) .
C15 C21 1.498(5) .
C16 N17 1.297(5) .
C16 C22 1.497(5) .
N17 O18 1.337(4) .
O18 Cu2 1.944(3) 5
O30 Cu1 1.9140(11) 5
O30 Cu1 1.9141(11) 9
O40 Cu2 1.9250(10) 9
O40 Cu2 1.9252(10) 5
B50 F53 1.370(6) .
B50 F51 1.386(6) .
B50 F52 1.391(6) .
B50 F54 1.402(6) .
B50X F51X 1.382(7) .
B50X F54X 1.385(7) .
B50X F53X 1.387(7) .
B50X F52X 1.388(7) .
O70 O70X 0.960(11) .
